data_2016351
loop_
_publ_author_name
'Ma, Cheng-Bing'
'Chen, Chang-Neng'
'Liu, Qiu-Tian'

_publ_section_title
'[2-(2-Pyridyl)-1<i>H</i>-benzimidazole-\k^2^<i>N</i>^2^,<i>N</i>^3^]bis(<i>p</i>-toluato-\k^2^<i>O</i>,<i>O</i>')manganese(II)'
_journal_coeditor_code SK3169
_journal_issue 12
_journal_name_full 'Acta Crystallographica Section C'
_journal_page_first m618
_journal_page_last m621
_journal_paper_doi 10.1107/S0108270107055023
_journal_volume 63
_journal_year 2007
_chemical_formula_iupac '[Mn (C8 H7 O2)2 (C12 H9 N3)]'
_chemical_formula_moiety 'C28 H23 Mn N3 O4'
_chemical_formula_sum 'C28 H23 Mn N3 O4'
_chemical_formula_weight 520.43
_chemical_name_systematic
;
[2-(2-Pyridyl)benzimidazole-\k^2^<i>N</i>^2^,<i>N</i>^3^]bis(p-toluato-
\k^2^<i>O</i>,<i>O'</i>)manganese(II)
;
_space_group_IT_number 14
_symmetry_cell_setting monoclinic
_symmetry_space_group_name_Hall '-P 2ybc'
_symmetry_space_group_name_H-M 'P 1 21/c 1'
_atom_sites_solution_hydrogens geom
_atom_sites_solution_primary direct
_atom_sites_solution_secondary difmap
_audit_creation_method SHELXL-97
_cell_angle_alpha 90.00
_cell_angle_beta 100.368(4)
_cell_angle_gamma 90.00
_cell_formula_units_Z 4
_cell_length_a 7.582(2)
_cell_length_b 17.482(5)
_cell_length_c 18.731(5)
_cell_measurement_reflns_used 5667
_cell_measurement_temperature 295(2)
_cell_measurement_theta_max 27.47
_cell_measurement_theta_min 2.21
_cell_volume 2442.2(12)
_computing_cell_refinement 'CrystalClear (Rigaku, 2000)'
_computing_data_collection 'CrystalClear (Rigaku, 2000)'
_computing_data_reduction 'CrystalClear (Rigaku, 2000)'
_computing_molecular_graphics 'SHELXTL (Sheldrick, 1997)'
_computing_publication_material 'SHELXTL (Sheldrick, 1997) and PLATON (Spek, 2003)'
_computing_structure_refinement 'SHELXTL (Sheldrick, 1997)'
_computing_structure_solution 'SHELXTL (Sheldrick, 1997)'
_diffrn_ambient_temperature 295(2)
_diffrn_measured_fraction_theta_full 0.994
_diffrn_measured_fraction_theta_max 0.994
_diffrn_measurement_device_type 'Rigaku Mercury CCD Diffractometer'
_diffrn_measurement_method 'phi and omega scans'
_diffrn_radiation_monochromator graphite
_diffrn_radiation_source 'fine-focus sealed tube'
_diffrn_radiation_type MoK\a
_diffrn_radiation_wavelength 0.71073
_diffrn_reflns_av_R_equivalents 0.0273
_diffrn_reflns_av_sigmaI/netI 0.0257
_diffrn_reflns_limit_h_max 9
_diffrn_reflns_limit_h_min -9
_diffrn_reflns_limit_k_max 22
_diffrn_reflns_limit_k_min -22
_diffrn_reflns_limit_l_max 20
_diffrn_reflns_limit_l_min -24
_diffrn_reflns_number 18797
_diffrn_reflns_theta_full 27.47
_diffrn_reflns_theta_max 27.47
_diffrn_reflns_theta_min 2.21
_diffrn_standards_decay_% 0
_diffrn_standards_interval_count 0
_diffrn_standards_number 0
_exptl_absorpt_coefficient_mu 0.581
_exptl_absorpt_correction_T_max .8900
_exptl_absorpt_correction_T_min .7600
_exptl_absorpt_correction_type multi-scan
_exptl_absorpt_process_details '(SADABS; Sheldrick, 1996)'
_exptl_crystal_colour yellow
_exptl_crystal_density_diffrn 1.415
_exptl_crystal_density_method 'not measured'
_exptl_crystal_description prism
_exptl_crystal_F_000 1076
_exptl_crystal_size_max .46
_exptl_crystal_size_mid .42
_exptl_crystal_size_min .20
_refine_diff_density_max 0.223
_refine_diff_density_min -0.296
_refine_ls_extinction_method none
_refine_ls_goodness_of_fit_ref 1.000
_refine_ls_hydrogen_treatment mixed
_refine_ls_matrix_type full
_refine_ls_number_parameters 331
_refine_ls_number_reflns 5561
_refine_ls_number_restraints 0
_refine_ls_restrained_S_all 1.000
_refine_ls_R_factor_gt 0.0361
_refine_ls_shift/su_max 0.001
_refine_ls_shift/su_mean 0.000
_refine_ls_structure_factor_coef Fsqd
_refine_ls_weighting_details 'calc w=1/[\s^2^(Fo^2^)+(0.0640P)^2^+0.2429P] where P=(Fo^2^+2Fc^2^)/3'
_refine_ls_weighting_scheme calc
_refine_ls_wR_factor_gt 0.0975
_refine_ls_wR_factor_ref 0.1045
_reflns_number_gt 4584
_reflns_number_total 5561
_reflns_threshold_expression I>2\s(I)
_cod_data_source_file sk3169.cif
_cod_data_source_block I
_cod_depositor_comments
;
The following automatic conversions were performed:
'_symmetry_cell_setting' value 'Monoclinic' changed to 'monoclinic'
according to '/home/saulius/struct/CIF-dictionaries/cif_core.dic'
dictionary named 'cif_core.dic' version 2.4.1 from
2010-06-29.

'_geom_bond_publ_flag' value 'YES' changed to 'yes' according
to '/home/saulius/struct/CIF-dictionaries/cif_core.dic' dictionary named
'cif_core.dic' version 2.4.1 from 2010-06-29 (6
times).

'_geom_angle_publ_flag' value 'YES' changed to 'yes' according to
'/home/saulius/struct/CIF-dictionaries/cif_core.dic' dictionary named
'cif_core.dic' version 2.4.1 from 2010-06-29 (15 times).

Automatic conversion script
Id: cif_fix_enum 1527 2010-12-29 10:47:43Z saulius 

The following automatic conversions were performed:

'_symmetry_cell_setting' value 'Monoclinic' changed to 'monoclinic'
according to /home/saulius/struct/CIF-dictionaries/cif_core.dic
dictionary named 'cif_core.dic' version 2.4.1 from
2010-06-29.

'_geom_bond_publ_flag' value 'YES' changed to 'yes'
according to /home/saulius/struct/CIF-dictionaries/cif_core.dic
dictionary named 'cif_core.dic' version 2.4.1 from 2010-06-29 (6
times).

'_geom_angle_publ_flag' value 'YES' changed to 'yes'
according to /home/saulius/struct/CIF-dictionaries/cif_core.dic
dictionary named 'cif_core.dic' version 2.4.1 from 2010-06-29 (15
times).

Automatic conversion script
Id: cif_fix_values 1715 2011-07-08 13:25:40Z adriana 
;
_cod_original_cell_volume 2442.3(11)
_cod_original_sg_symbol_H-M 'P 21/c'
_cod_database_code 2016351
_cod_database_fobs_code 2016351

loop_
_symmetry_equiv_pos_as_xyz
'x, y, z'
'-x, y+1/2, -z+1/2'
'-x, -y, -z'
'x, -y-1/2, z-1/2'

loop_
_atom_site_type_symbol
_atom_site_label
_atom_site_fract_x
_atom_site_fract_y
_atom_site_fract_z
_atom_site_U_iso_or_equiv
_atom_site_adp_type
_atom_site_calc_flag
_atom_site_refinement_flags
_atom_site_occupancy
Mn Mn1 0.30440(3) 0.391974(13) 0.631563(13) 0.03934(10) Uani d . 1
O O1 0.23328(16) 0.26835(7) 0.62196(7) 0.0531(3) Uani d . 1
O O2 0.01969(15) 0.35321(6) 0.62093(6) 0.0421(3) Uani d . 1
O O3 0.58797(16) 0.38591(6) 0.67383(6) 0.0441(3) Uani d . 1
O O4 0.40767(16) 0.38786(7) 0.75329(7) 0.0512(3) Uani d . 1
N N1 0.29988(17) 0.42932(7) 0.51934(7) 0.0396(3) Uani d . 1
N N2 0.23004(18) 0.51722(8) 0.62917(7) 0.0420(3) Uani d . 1
N N3 0.22728(19) 0.51832(8) 0.43451(7) 0.0443(3) Uani d . 1
H H3B 0.185(3) 0.5603(12) 0.4115(11) 0.067(6) Uiso d . 1
C C1 -0.0622(2) 0.22119(8) 0.62098(7) 0.0371(3) Uani d . 1
C C2 -0.0055(2) 0.14537(9) 0.62936(8) 0.0414(4) Uani d . 1
H H2A 0.1159 0.1337 0.6353 0.050 Uiso calc R 1
C C3 -0.1308(3) 0.08734(9) 0.62883(9) 0.0477(4) Uani d . 1
H H3A -0.0920 0.0369 0.6346 0.057 Uiso calc R 1
C C4 -0.3120(3) 0.10306(9) 0.61988(9) 0.0473(4) Uani d . 1
C C5 -0.3676(2) 0.17867(10) 0.61226(10) 0.0509(4) Uani d . 1
H H5A -0.4891 0.1903 0.6065 0.061 Uiso calc R 1
C C6 -0.2434(2) 0.23713(10) 0.61314(9) 0.0463(4) Uani d . 1
H H6A -0.2824 0.2876 0.6084 0.056 Uiso calc R 1
C C7 0.0710(2) 0.28391(9) 0.62111(8) 0.0377(3) Uani d . 1
C C8 -0.4480(3) 0.03972(12) 0.61898(12) 0.0699(6) Uani d . 1
H H8A -0.5378 0.0553 0.6461 0.105 Uiso calc R 1
H H8B -0.3890 -0.0055 0.6405 0.105 Uiso calc R 1
H H8C -0.5034 0.0290 0.5698 0.105 Uiso calc R 1
C C9 0.7228(2) 0.37799(8) 0.79847(8) 0.0369(3) Uani d . 1
C C10 0.8933(2) 0.37288(9) 0.78208(9) 0.0428(4) Uani d . 1
H H10A 0.9077 0.3704 0.7339 0.051 Uiso calc R 1
C C11 1.0432(2) 0.37141(10) 0.83699(9) 0.0459(4) Uani d . 1
H H11A 1.1569 0.3680 0.8251 0.055 Uiso calc R 1
C C12 1.0254(2) 0.37493(9) 0.90913(9) 0.0445(4) Uani d . 1
C C13 0.8537(2) 0.37857(10) 0.92542(9) 0.0469(4) Uani d . 1
H H13A 0.8394 0.3805 0.9737 0.056 Uiso calc R 1
C C14 0.7036(2) 0.37933(9) 0.87083(8) 0.0421(4) Uani d . 1
H H14A 0.5897 0.3807 0.8827 0.050 Uiso calc R 1
C C15 0.5632(2) 0.38360(8) 0.73887(8) 0.0383(3) Uani d . 1
C C16 1.1882(3) 0.37569(13) 0.96872(11) 0.0668(6) Uani d . 1
H H16A 1.2947 0.3742 0.9477 0.100 Uiso calc R 1
H H16B 1.1855 0.3319 0.9994 0.100 Uiso calc R 1
H H16C 1.1881 0.4215 0.9970 0.100 Uiso calc R 1
C C17 0.3176(2) 0.39839(9) 0.45318(9) 0.0417(4) Uani d . 1
C C18 0.3685(3) 0.32505(11) 0.43601(10) 0.0553(4) Uani d . 1
H H18A 0.3996 0.2880 0.4717 0.066 Uiso calc R 1
C C19 0.3709(3) 0.30942(13) 0.36400(11) 0.0643(5) Uani d . 1
H H19A 0.4036 0.2609 0.3508 0.077 Uiso calc R 1
C C20 0.3250(3) 0.36530(13) 0.31047(11) 0.0634(5) Uani d . 1
H H20A 0.3283 0.3528 0.2625 0.076 Uiso calc R 1
C C21 0.2752(3) 0.43798(12) 0.32643(9) 0.0568(5) Uani d . 1
H H21A 0.2452 0.4749 0.2905 0.068 Uiso calc R 1
C C22 0.2719(2) 0.45368(10) 0.39896(9) 0.0438(4) Uani d . 1
C C23 0.24584(19) 0.50072(9) 0.50566(8) 0.0378(3) Uani d . 1
C C24 0.2108(2) 0.55194(9) 0.56406(8) 0.0387(3) Uani d . 1
C C25 0.1633(3) 0.62781(10) 0.55485(10) 0.0520(4) Uani d . 1
H H25A 0.1503 0.6505 0.5093 0.062 Uiso calc R 1
C C26 0.1351(3) 0.66971(10) 0.61452(11) 0.0582(5) Uani d . 1
H H26A 0.1023 0.7210 0.6094 0.070 Uiso calc R 1
C C27 0.1556(3) 0.63541(11) 0.68080(11) 0.0563(5) Uani d . 1
H H27A 0.1387 0.6627 0.7216 0.068 Uiso calc R 1
C C28 0.2021(3) 0.55922(10) 0.68577(9) 0.0526(4) Uani d . 1
H H28A 0.2149 0.5357 0.7309 0.063 Uiso calc R 1

loop_
_atom_site_aniso_label
_atom_site_aniso_U_11
_atom_site_aniso_U_22
_atom_site_aniso_U_33
_atom_site_aniso_U_12
_atom_site_aniso_U_13
_atom_site_aniso_U_23
Mn1 0.03876(16) 0.04196(15) 0.03671(15) 0.00085(10) 0.00515(10) 0.00634(9)
O1 0.0395(7) 0.0473(6) 0.0740(8) 0.0020(5) 0.0142(6) 0.0015(6)
O2 0.0426(6) 0.0389(6) 0.0464(6) 0.0013(5) 0.0122(5) 0.0041(5)
O3 0.0409(6) 0.0564(7) 0.0347(6) 0.0028(5) 0.0061(5) 0.0019(5)
O4 0.0364(7) 0.0741(8) 0.0436(7) 0.0055(5) 0.0088(5) 0.0031(6)
N1 0.0375(7) 0.0444(7) 0.0371(6) 0.0001(6) 0.0066(5) 0.0055(6)
N2 0.0418(7) 0.0444(7) 0.0390(7) 0.0000(6) 0.0050(5) 0.0041(6)
N3 0.0484(8) 0.0439(7) 0.0382(7) -0.0069(6) 0.0008(6) 0.0084(6)
C1 0.0417(8) 0.0385(7) 0.0314(7) -0.0005(6) 0.0074(6) -0.0003(6)
C2 0.0417(9) 0.0433(8) 0.0388(8) 0.0048(7) 0.0059(7) 0.0024(7)
C3 0.0603(11) 0.0374(8) 0.0444(9) 0.0031(8) 0.0068(8) 0.0048(7)
C4 0.0523(10) 0.0458(9) 0.0418(9) -0.0088(7) 0.0033(7) 0.0036(7)
C5 0.0403(9) 0.0503(9) 0.0615(11) -0.0018(8) 0.0080(8) 0.0039(8)
C6 0.0433(9) 0.0408(8) 0.0558(10) 0.0038(7) 0.0115(7) 0.0030(7)
C7 0.0396(8) 0.0436(8) 0.0306(7) 0.0016(6) 0.0080(6) 0.0017(6)
C8 0.0665(13) 0.0597(12) 0.0783(14) -0.0189(10) -0.0005(11) 0.0112(10)
C9 0.0397(8) 0.0368(7) 0.0344(7) 0.0032(6) 0.0071(6) 0.0002(6)
C10 0.0421(9) 0.0534(9) 0.0341(8) 0.0008(7) 0.0101(7) 0.0003(7)
C11 0.0373(9) 0.0566(9) 0.0445(9) 0.0000(7) 0.0097(7) 0.0042(7)
C12 0.0446(9) 0.0454(8) 0.0419(9) -0.0028(7) 0.0034(7) 0.0043(7)
C13 0.0513(10) 0.0560(9) 0.0343(8) 0.0074(8) 0.0098(7) 0.0012(7)
C14 0.0405(9) 0.0496(9) 0.0380(8) 0.0084(7) 0.0123(7) 0.0025(7)
C15 0.0401(9) 0.0361(7) 0.0389(8) 0.0022(6) 0.0080(6) 0.0009(6)
C16 0.0513(12) 0.0947(15) 0.0497(11) -0.0034(10) -0.0035(9) 0.0086(10)
C17 0.0338(8) 0.0510(9) 0.0401(8) -0.0042(7) 0.0063(6) 0.0035(7)
C18 0.0569(11) 0.0571(10) 0.0521(10) 0.0090(9) 0.0107(8) 0.0013(8)
C19 0.0636(13) 0.0698(12) 0.0609(12) 0.0066(10) 0.0151(10) -0.0124(10)
C20 0.0633(13) 0.0851(14) 0.0442(10) -0.0108(11) 0.0159(9) -0.0101(10)
C21 0.0630(12) 0.0672(12) 0.0398(9) -0.0139(9) 0.0082(8) 0.0043(8)
C22 0.0394(9) 0.0519(9) 0.0396(8) -0.0108(7) 0.0055(6) 0.0030(7)
C23 0.0320(8) 0.0426(8) 0.0374(7) -0.0071(6) 0.0024(6) 0.0070(6)
C24 0.0307(7) 0.0412(8) 0.0429(8) -0.0059(6) 0.0027(6) 0.0029(6)
C25 0.0543(11) 0.0455(9) 0.0539(10) -0.0015(8) 0.0036(8) 0.0110(8)
C26 0.0606(12) 0.0426(9) 0.0707(12) 0.0024(8) 0.0096(9) -0.0027(9)
C27 0.0576(12) 0.0534(10) 0.0583(11) 0.0011(9) 0.0118(9) -0.0095(9)
C28 0.0597(11) 0.0544(10) 0.0440(9) 0.0029(8) 0.0102(8) -0.0007(8)

loop_
_atom_type_symbol
_atom_type_description
_atom_type_scat_dispersion_real
_atom_type_scat_dispersion_imag
_atom_type_scat_source
C C 0.0033 0.0016 'International Tables Vol C Tables 4.2.6.8 and 6.1.1.4'
H H 0.0000 0.0000 'International Tables Vol C Tables 4.2.6.8 and 6.1.1.4'
N N 0.0061 0.0033 'International Tables Vol C Tables 4.2.6.8 and 6.1.1.4'
O O 0.0106 0.0060 'International Tables Vol C Tables 4.2.6.8 and 6.1.1.4'
Mn Mn 0.3368 0.7283 'International Tables Vol C Tables 4.2.6.8 and 6.1.1.4'

loop_
_geom_angle_atom_site_label_1
_geom_angle_atom_site_label_2
_geom_angle_atom_site_label_3
_geom_angle
_geom_angle_publ_flag
O3 Mn1 N1 102.06(5) yes
O3 Mn1 O1 101.12(4) yes
N1 Mn1 O1 104.44(5) yes
O3 Mn1 O2 154.21(4) yes
N1 Mn1 O2 98.99(4) yes
O1 Mn1 O2 58.87(4) yes
O3 Mn1 N2 106.49(5) yes
N1 Mn1 N2 74.45(5) yes
O1 Mn1 N2 152.00(5) yes
O2 Mn1 N2 93.35(5) yes
O3 Mn1 O4 59.32(4) yes
N1 Mn1 O4 155.83(5) yes
O1 Mn1 O4 94.87(5) yes
O2 Mn1 O4 103.43(4) yes
N2 Mn1 O4 95.17(5) yes
C23 N1 C17 105.79(13) ?
C23 N1 Mn1 114.62(10) ?
C17 N1 Mn1 139.09(11) ?
C28 N2 C24 117.63(14) ?
C28 N2 Mn1 126.21(11) ?
C24 N2 Mn1 116.15(10) ?
C23 N3 C22 107.32(14) ?
C23 N3 H3B 129.5(13) ?
C22 N3 H3B 122.9(13) ?
C6 C1 C2 118.94(15) ?
C6 C1 C7 120.77(14) ?
C2 C1 C7 120.28(14) ?
C3 C2 C1 119.81(16) ?
C3 C2 H2A 120.1 ?
C1 C2 H2A 120.1 ?
C4 C3 C2 121.32(15) ?
C4 C3 H3A 119.3 ?
C2 C3 H3A 119.3 ?
C3 C4 C5 118.66(15) ?
C3 C4 C8 121.14(16) ?
C5 C4 C8 120.19(18) ?
C4 C5 C6 120.48(17) ?
C4 C5 H5A 119.8 ?
C6 C5 H5A 119.8 ?
C1 C6 C5 120.78(15) ?
C1 C6 H6A 119.6 ?
C5 C6 H6A 119.6 ?
O1 C7 O2 120.26(14) ?
O1 C7 C1 120.15(14) ?
O2 C7 C1 119.59(14) ?
C4 C8 H8A 109.5 ?
C4 C8 H8B 109.5 ?
H8A C8 H8B 109.5 ?
C4 C8 H8C 109.5 ?
H8A C8 H8C 109.5 ?
H8B C8 H8C 109.5 ?
C10 C9 C14 118.92(15) ?
C10 C9 C15 120.11(14) ?
C14 C9 C15 120.96(15) ?
C9 C10 C11 120.62(15) ?
C9 C10 H10A 119.7 ?
C11 C10 H10A 119.7 ?
C12 C11 C10 120.78(16) ?
C12 C11 H11A 119.6 ?
C10 C11 H11A 119.6 ?
C11 C12 C13 118.44(16) ?
C11 C12 C16 120.82(17) ?
C13 C12 C16 120.74(16) ?
C14 C13 C12 121.00(15) ?
C14 C13 H13A 119.5 ?
C12 C13 H13A 119.5 ?
C13 C14 C9 120.21(15) ?
C13 C14 H14A 119.9 ?
C9 C14 H14A 119.9 ?
O4 C15 O3 120.79(15) ?
O4 C15 C9 120.51(15) ?
O3 C15 C9 118.68(14) ?
C12 C16 H16A 109.5 ?
C12 C16 H16B 109.5 ?
H16A C16 H16B 109.5 ?
C12 C16 H16C 109.5 ?
H16A C16 H16C 109.5 ?
H16B C16 H16C 109.5 ?
N1 C17 C18 130.04(15) ?
N1 C17 C22 109.23(14) ?
C18 C17 C22 120.72(16) ?
C19 C18 C17 117.45(18) ?
C19 C18 H18A 121.3 ?
C17 C18 H18A 121.3 ?
C18 C19 C20 121.16(19) ?
C18 C19 H19A 119.4 ?
C20 C19 H19A 119.4 ?
C21 C20 C19 122.19(18) ?
C21 C20 H20A 118.9 ?
C19 C20 H20A 118.9 ?
C20 C21 C22 116.69(17) ?
C20 C21 H21A 121.7 ?
C22 C21 H21A 121.7 ?
N3 C22 C21 132.84(16) ?
N3 C22 C17 105.36(14) ?
C21 C22 C17 121.79(17) ?
N1 C23 N3 112.30(14) ?
N1 C23 C24 121.30(13) ?
N3 C23 C24 126.39(14) ?
N2 C24 C25 122.06(15) ?
N2 C24 C23 113.19(13) ?
C25 C24 C23 124.75(15) ?
C24 C25 C26 118.91(17) ?
C24 C25 H25A 120.5 ?
C26 C25 H25A 120.5 ?
C27 C26 C25 119.59(17) ?
C27 C26 H26A 120.2 ?
C25 C26 H26A 120.2 ?
C26 C27 C28 118.25(17) ?
C26 C27 H27A 120.9 ?
C28 C27 H27A 120.9 ?
N2 C28 C27 123.56(17) ?
N2 C28 H28A 118.2 ?
C27 C28 H28A 118.2 ?

loop_
_geom_bond_atom_site_label_1
_geom_bond_atom_site_label_2
_geom_bond_distance
_geom_bond_publ_flag
Mn1 O3 2.1559(13) yes
Mn1 N1 2.1954(13) yes
Mn1 O1 2.2268(13) yes
Mn1 O2 2.2370(13) yes
Mn1 N2 2.2595(14) yes
Mn1 O4 2.2748(14) yes
Mn1 C15 2.5478(17) ?
Mn1 C7 2.5720(16) ?
O1 C7 1.2576(19) ?
O2 C7 1.2722(18) ?
O3 C15 1.2663(19) ?
O4 C15 1.258(2) ?
N1 C23 1.324(2) ?
N1 C17 1.381(2) ?
N2 C28 1.337(2) ?
N2 C24 1.347(2) ?
N3 C23 1.3501(19) ?
N3 C22 1.384(2) ?
N3 H3B 0.88(2) ?
C1 C6 1.383(2) ?
C1 C2 1.394(2) ?
C1 C7 1.490(2) ?
C2 C3 1.389(2) ?
C2 H2A 0.9300 ?
C3 C4 1.381(3) ?
C3 H3A 0.9300 ?
C4 C5 1.387(2) ?
C4 C8 1.511(2) ?
C5 C6 1.388(2) ?
C5 H5A 0.9300 ?
C6 H6A 0.9300 ?
C8 H8A 0.9600 ?
C8 H8B 0.9600 ?
C8 H8C 0.9600 ?
C9 C10 1.384(2) ?
C9 C14 1.389(2) ?
C9 C15 1.495(2) ?
C10 C11 1.389(2) ?
C10 H10A 0.9300 ?
C11 C12 1.383(2) ?
C11 H11A 0.9300 ?
C12 C13 1.391(3) ?
C12 C16 1.508(2) ?
C13 C14 1.386(2) ?
C13 H13A 0.9300 ?
C14 H14A 0.9300 ?
C16 H16A 0.9600 ?
C16 H16B 0.9600 ?
C16 H16C 0.9600 ?
C17 C18 1.393(2) ?
C17 C22 1.400(2) ?
C18 C19 1.379(3) ?
C18 H18A 0.9300 ?
C19 C20 1.398(3) ?
C19 H19A 0.9300 ?
C20 C21 1.374(3) ?
C20 H20A 0.9300 ?
C21 C22 1.391(2) ?
C21 H21A 0.9300 ?
C23 C24 1.474(2) ?
C24 C25 1.377(2) ?
C25 C26 1.385(3) ?
C25 H25A 0.9300 ?
C26 C27 1.362(3) ?
C26 H26A 0.9300 ?
C27 C28 1.377(3) ?
C27 H27A 0.9300 ?
C28 H28A 0.9300 ?

loop_
_geom_hbond_atom_site_label_D
_geom_hbond_atom_site_label_H
_geom_hbond_atom_site_label_A
_geom_hbond_site_symmetry_A
_geom_hbond_distance_DH
_geom_hbond_distance_HA
_geom_hbond_distance_DA
_geom_hbond_angle_DHA
N3 H3B O2 3_566 0.88(2) 2.18(2) 2.9882(19) 153.3(18)
C5 H5A O1 1_455 0.93 2.57 3.442(2) 156.6
C6 H6A O3 1_455 0.93 2.42 3.196(2) 140.8
C10 H10A O2 1_655 0.93 2.44 3.345(2) 165.7
C11 H11A O4 1_655 0.93 2.54 3.426(2) 158.3
C25 H25A O2 3_566 0.93 2.55 3.351(2) 145.2
C13 H13A Cg1 4_655 0.93 2.90 3.7940(10) 163
C26 H26A Cg2 2_645 0.93 2.79 3.654(3) 155
C27 H27A Cg3 2_545 0.93 2.91 3.7120(10) 145

loop_
_geom_torsion_atom_site_label_1
_geom_torsion_atom_site_label_2
_geom_torsion_atom_site_label_3
_geom_torsion_atom_site_label_4
_geom_torsion_site_symmetry_1
_geom_torsion
O3 Mn1 O1 C7 . 159.95(9)
N1 Mn1 O1 C7 . -94.36(9)
O2 Mn1 O1 C7 . -2.46(8)
N2 Mn1 O1 C7 . -10.39(16)
O4 Mn1 O1 C7 . 100.29(9)
C15 Mn1 O1 C7 . 129.83(9)
O3 Mn1 O2 C7 . -40.52(14)
N1 Mn1 O2 C7 . 103.94(9)
O1 Mn1 O2 C7 . 2.44(8)
N2 Mn1 O2 C7 . 178.72(9)
O4 Mn1 O2 C7 . -85.15(9)
C15 Mn1 O2 C7 . -71.07(10)
N1 Mn1 O3 C15 . 164.61(9)
O1 Mn1 O3 C15 . -87.81(9)
O2 Mn1 O3 C15 . -51.34(14)
N2 Mn1 O3 C15 . 87.47(9)
O4 Mn1 O3 C15 . 1.27(8)
C7 Mn1 O3 C15 . -75.49(10)
O3 Mn1 O4 C15 . -1.28(8)
N1 Mn1 O4 C15 . -44.50(16)
O1 Mn1 O4 C15 . 98.77(9)
O2 Mn1 O4 C15 . 157.90(8)
N2 Mn1 O4 C15 . -107.40(9)
C7 Mn1 O4 C15 . 127.94(9)
O3 Mn1 N1 C23 . -108.61(11)
O1 Mn1 N1 C23 . 146.39(10)
O2 Mn1 N1 C23 . 86.37(11)
N2 Mn1 N1 C23 . -4.62(10)
O4 Mn1 N1 C23 . -71.58(16)
C15 Mn1 N1 C23 . -98.63(11)
C7 Mn1 N1 C23 . 116.13(11)
O3 Mn1 N1 C17 . 81.06(16)
O1 Mn1 N1 C17 . -23.93(17)
O2 Mn1 N1 C17 . -83.95(16)
N2 Mn1 N1 C17 . -174.94(17)
O4 Mn1 N1 C17 . 118.10(17)
C15 Mn1 N1 C17 . 91.04(17)
C7 Mn1 N1 C17 . -54.19(17)
O3 Mn1 N2 C28 . -79.41(15)
N1 Mn1 N2 C28 . -177.68(15)
O1 Mn1 N2 C28 . 90.70(17)
O2 Mn1 N2 C28 . 83.91(15)
O4 Mn1 N2 C28 . -19.91(15)
C15 Mn1 N2 C28 . -48.80(15)
C7 Mn1 N2 C28 . 84.67(15)
O3 Mn1 N2 C24 . 101.25(11)
N1 Mn1 N2 C24 . 2.98(10)
O1 Mn1 N2 C24 . -88.64(15)
O2 Mn1 N2 C24 . -95.43(11)
O4 Mn1 N2 C24 . 160.75(11)
C15 Mn1 N2 C24 . 131.86(11)
C7 Mn1 N2 C24 . -94.67(11)
C6 C1 C2 C3 . 0.8(2)
C7 C1 C2 C3 . -179.70(13)
C1 C2 C3 C4 . 0.2(2)
C2 C3 C4 C5 . -0.8(3)
C2 C3 C4 C8 . 179.72(16)
C3 C4 C5 C6 . 0.4(3)
C8 C4 C5 C6 . 179.91(17)
C2 C1 C6 C5 . -1.2(2)
C7 C1 C6 C5 . 179.32(15)
C4 C5 C6 C1 . 0.5(3)
Mn1 O1 C7 O2 . 4.30(14)
Mn1 O1 C7 C1 . -175.14(12)
Mn1 O2 C7 O1 . -4.28(14)
Mn1 O2 C7 C1 . 175.16(12)
C6 C1 C7 O1 . -173.84(14)
C2 C1 C7 O1 . 6.6(2)
C6 C1 C7 O2 . 6.7(2)
C2 C1 C7 O2 . -172.79(13)
O3 Mn1 C7 O1 . -25.36(11)
N1 Mn1 C7 O1 . 93.42(10)
O2 Mn1 C7 O1 . 175.73(14)
N2 Mn1 C7 O1 . 174.21(9)
O4 Mn1 C7 O1 . -83.39(9)
C15 Mn1 C7 O1 . -57.72(10)
O3 Mn1 C7 O2 . 158.91(8)
N1 Mn1 C7 O2 . -82.31(9)
O1 Mn1 C7 O2 . -175.73(14)
N2 Mn1 C7 O2 . -1.52(10)
O4 Mn1 C7 O2 . 100.88(8)
C15 Mn1 C7 O2 . 126.55(8)
C14 C9 C10 C11 . -1.9(2)
C15 C9 C10 C11 . 176.84(14)
C9 C10 C11 C12 . 0.1(3)
C10 C11 C12 C13 . 1.1(2)
C10 C11 C12 C16 . -178.18(17)
C11 C12 C13 C14 . -0.5(3)
C16 C12 C13 C14 . 178.79(17)
C12 C13 C14 C9 . -1.3(3)
C10 C9 C14 C13 . 2.5(2)
C15 C9 C14 C13 . -176.23(14)
Mn1 O4 C15 O3 . 2.18(14)
Mn1 O4 C15 C9 . -179.61(12)
Mn1 O3 C15 O4 . -2.30(15)
Mn1 O3 C15 C9 . 179.46(12)
C10 C9 C15 O4 . 179.63(14)
C14 C9 C15 O4 . -1.7(2)
C10 C9 C15 O3 . -2.1(2)
C14 C9 C15 O3 . 176.58(14)
O3 Mn1 C15 O4 . 177.78(14)
N1 Mn1 C15 O4 . 157.83(9)
O1 Mn1 C15 O4 . -84.76(9)
O2 Mn1 C15 O4 . -28.66(11)
N2 Mn1 C15 O4 . 77.28(9)
C7 Mn1 C15 O4 . -60.06(10)
N1 Mn1 C15 O3 . -19.95(11)
O1 Mn1 C15 O3 . 97.46(9)
O2 Mn1 C15 O3 . 153.56(8)
N2 Mn1 C15 O3 . -100.50(9)
O4 Mn1 C15 O3 . -177.78(14)
C7 Mn1 C15 O3 . 122.16(9)
C23 N1 C17 C18 . -179.15(18)
Mn1 N1 C17 C18 . -8.3(3)
C23 N1 C17 C22 . -0.16(17)
Mn1 N1 C17 C22 . 170.70(12)
N1 C17 C18 C19 . 178.60(17)
C22 C17 C18 C19 . -0.3(3)
C17 C18 C19 C20 . 0.4(3)
C18 C19 C20 C21 . -0.2(3)
C19 C20 C21 C22 . -0.2(3)
C23 N3 C22 C21 . 179.02(18)
O2 N3 C22 C21 3_566 26.5(3)
C23 N3 C22 C17 . -0.28(17)
O2 N3 C22 C17 3_566 -152.80(11)
C20 C21 C22 N3 . -178.95(18)
C20 C21 C22 C17 . 0.3(3)
N1 C17 C22 N3 . 0.27(18)
C18 C17 C22 N3 . 179.37(15)
N1 C17 C22 C21 . -179.13(15)
C18 C17 C22 C21 . 0.0(3)
C17 N1 C23 N3 . -0.02(17)
Mn1 N1 C23 N3 . -173.45(10)
C17 N1 C23 C24 . 179.48(13)
Mn1 N1 C23 C24 . 6.05(17)
C22 N3 C23 N1 . 0.19(18)
O2 N3 C23 N1 3_566 156.59(10)
C22 N3 C23 C24 . -179.28(14)
O2 N3 C23 C24 3_566 -22.87(19)
C28 N2 C24 C25 . -0.3(2)
Mn1 N2 C24 C25 . 179.06(13)
C28 N2 C24 C23 . 179.58(14)
Mn1 N2 C24 C23 . -1.02(16)
N1 C23 C24 N2 . -3.4(2)
N3 C23 C24 N2 . 176.04(14)
N1 C23 C24 C25 . 176.53(15)
N3 C23 C24 C25 . -4.0(2)
N2 C24 C25 C26 . 0.3(3)
C23 C24 C25 C26 . -179.66(16)
C24 C25 C26 C27 . 0.3(3)
C25 C26 C27 C28 . -0.8(3)
C24 N2 C28 C27 . -0.1(3)
Mn1 N2 C28 C27 . -179.48(14)
C26 C27 C28 N2 . 0.7(3)
